data_4314697
loop_
_publ_author_name
'Stanislav Groysman'
'Amit Majumdar'
'Shao-Liang Zheng'
'R. H. Holm'

_publ_contact_author_address
;Department of Chemistry and Chemical Biology
Harvard University
Cambridge
Massachusetts 02138
;
_publ_contact_author_email holm@chemistry.harvard.edu
_publ_contact_author_name 'Prof. R. H. Holm'
_publ_section_title
;
 Reactions of Monodithiolene Tungsten(VI) Sulfido Complexes with Copper(I)
 in Relation to the Structure of the Active Site of Carbon Monoxide
 Dehydrogenase
;
_journal_name_full 'Inorganic Chemistry'
_journal_page_first 1082
_journal_page_last 1089
_journal_paper_doi 10.1021/ic902066m
_journal_volume 49
_journal_year 2010
_chemical_formula_moiety 'C15 H20 Cu N4 S2, C8 H20 N'
_chemical_formula_sum 'C23 H40 Cu N5 S2'
_chemical_formula_weight 514.29
_chemical_name_systematic
; 
 ? 
;
_space_group_IT_number 14
_symmetry_cell_setting monoclinic
_symmetry_space_group_name_Hall '-P 2yn'
_symmetry_space_group_name_H-M 'P 1 21/n 1'
_atom_sites_solution_hydrogens geom
_atom_sites_solution_primary direct
_atom_sites_solution_secondary difmap
_audit_creation_method SHELXL-97
_cell_angle_alpha 90.00
_cell_angle_beta 90.982(6)
_cell_angle_gamma 90.00
_cell_formula_units_Z 4
_cell_length_a 9.346(3)
_cell_length_b 18.693(6)
_cell_length_c 15.338(5)
_cell_measurement_temperature 100(2)
_cell_measurement_theta_max 25.72
_cell_measurement_theta_min 2.53
_cell_volume 2679.2(15)
_computing_cell_refinement 'Bruker Saint v7.23A (Bruker, 2005)'
_computing_data_collection 'APEX SMART (Bruker, 2009)'
_computing_data_reduction 'Bruker Saint v7.23A (Bruker, 2005)'
_computing_molecular_graphics 'Bruker SHELXTL'
_computing_publication_material 'Bruker SHELXTL'
_computing_structure_refinement 'SHELXL-97 (Sheldrick, 1997)'
_computing_structure_solution 'SHELXS-97 (Sheldrick, 1997)'
_diffrn_ambient_temperature 100(2)
_diffrn_measured_fraction_theta_full 0.984
_diffrn_measured_fraction_theta_max 0.984
_diffrn_measurement_device_type 'CCD area detector'
_diffrn_measurement_method 'phi and omega scans'
_diffrn_radiation_monochromator graphite
_diffrn_radiation_source 'fine-focus sealed tube'
_diffrn_radiation_type MoK\a
_diffrn_radiation_wavelength 0.71073
_diffrn_reflns_av_R_equivalents 0.0846
_diffrn_reflns_av_sigmaI/netI 0.0759
_diffrn_reflns_limit_h_max 12
_diffrn_reflns_limit_h_min -12
_diffrn_reflns_limit_k_max 24
_diffrn_reflns_limit_k_min -24
_diffrn_reflns_limit_l_max 20
_diffrn_reflns_limit_l_min -20
_diffrn_reflns_number 31975
_diffrn_reflns_theta_full 28.32
_diffrn_reflns_theta_max 28.32
_diffrn_reflns_theta_min 1.72
_exptl_absorpt_coefficient_mu 0.990
_exptl_absorpt_correction_T_max 0.9805
_exptl_absorpt_correction_T_min 0.9615
_exptl_absorpt_correction_type multi-scan
_exptl_absorpt_process_details 'SADABS (Bruker, 2005)'
_exptl_crystal_colour Yellow-orange
_exptl_crystal_density_diffrn 1.275
_exptl_crystal_density_method 'not measured'
_exptl_crystal_description Needle
_exptl_crystal_F_000 1096
_exptl_crystal_size_max 0.04
_exptl_crystal_size_mid 0.02
_exptl_crystal_size_min 0.02
_refine_diff_density_max 0.875
_refine_diff_density_min -0.625
_refine_diff_density_rms 0.108
_refine_ls_extinction_method none
_refine_ls_goodness_of_fit_ref 1.007
_refine_ls_hydrogen_treatment constr
_refine_ls_matrix_type full
_refine_ls_number_parameters 280
_refine_ls_number_reflns 6569
_refine_ls_number_restraints 0
_refine_ls_restrained_S_all 1.007
_refine_ls_R_factor_all 0.0894
_refine_ls_R_factor_gt 0.0572
_refine_ls_shift/su_max 0.001
_refine_ls_shift/su_mean 0.000
_refine_ls_structure_factor_coef Fsqd
_refine_ls_weighting_details 'calc w=1/[\s^2^(Fo^2^)+(0.0919P)^2^+0.0000P] where P=(Fo^2^+2Fc^2^)/3'
_refine_ls_weighting_scheme calc
_refine_ls_wR_factor_gt 0.1531
_refine_ls_wR_factor_ref 0.1716
_reflns_number_gt 4409
_reflns_number_total 6569
_reflns_threshold_expression >2sigma(I)
_cod_data_source_file ic902066m_si_001_09.cif
_cod_data_source_block '[Et4N][Cu(mnt)(iPr2NHCMe2)]'
_cod_original_cell_volume 2679.2(16)
_cod_database_code 4314697

loop_
_symmetry_equiv_pos_as_xyz
'x, y, z'
'-x+1/2, y+1/2, -z+1/2'
'-x, -y, -z'
'x-1/2, -y-1/2, z-1/2'

loop_
_atom_site_label
_atom_site_type_symbol
_atom_site_fract_x
_atom_site_fract_y
_atom_site_fract_z
_atom_site_U_iso_or_equiv
_atom_site_adp_type
_atom_site_occupancy
_atom_site_symmetry_multiplicity
_atom_site_calc_flag
_atom_site_refinement_flags
_atom_site_disorder_assembly
_atom_site_disorder_group
Cu1 Cu 0.73819(6) 0.16538(2) 0.03945(3) 0.03427(17) Uani 1 1 d . . .
S1 S 0.91793(10) 0.23537(5) 0.09049(6) 0.0330(2) Uani 1 1 d . . .
S2 S 0.56191(11) 0.23948(5) 0.08384(7) 0.0339(2) Uani 1 1 d . . .
N1 N 0.9542(4) 0.42526(17) 0.1544(2) 0.0378(8) Uani 1 1 d . . .
N2 N 0.5388(4) 0.42946(17) 0.1489(2) 0.0410(8) Uani 1 1 d . . .
N3 N 0.7336(3) 0.06914(14) -0.11526(17) 0.0236(6) Uani 1 1 d . . .
N4 N 0.7426(3) 0.00959(14) 0.00373(17) 0.0237(6) Uani 1 1 d . . .
N5 N 0.7315(3) 0.14043(15) 0.40881(17) 0.0275(7) Uani 1 1 d . . .
C1 C 0.6701(4) 0.31126(18) 0.1128(2) 0.0263(7) Uani 1 1 d . . .
C2 C 0.8143(4) 0.30988(18) 0.1156(2) 0.0257(7) Uani 1 1 d . . .
C3 C 0.5978(4) 0.37781(19) 0.1347(2) 0.0285(8) Uani 1 1 d . . .
C4 C 0.8924(4) 0.37463(19) 0.1390(2) 0.0284(8) Uani 1 1 d . . .
C5 C 0.7365(4) 0.07760(17) -0.0271(2) 0.0252(7) Uani 1 1 d . . .
C6 C 0.7517(4) -0.00976(18) 0.0969(2) 0.0283(8) Uani 1 1 d . . .
H6 H 0.7403 -0.0618 0.1009 0.034 Uiso 1 1 calc R . .
C7 C 0.8983(5) 0.0083(3) 0.1328(3) 0.0660(16) Uani 1 1 d . . .
H7A H 0.9695 -0.0147 0.0982 0.099 Uiso 1 1 calc R . .
H7B H 0.9067 -0.0080 0.1920 0.099 Uiso 1 1 calc R . .
H7C H 0.9120 0.0592 0.1310 0.099 Uiso 1 1 calc R . .
C8 C 0.6355(5) 0.0232(3) 0.1479(3) 0.0579(13) Uani 1 1 d . . .
H8A H 0.5445 0.0098 0.1230 0.087 Uiso 1 1 calc R . .
H8B H 0.6451 0.0743 0.1467 0.087 Uiso 1 1 calc R . .
H8C H 0.6418 0.0068 0.2072 0.087 Uiso 1 1 calc R . .
C9 C 0.7276(4) 0.12857(19) -0.1790(2) 0.0338(9) Uani 1 1 d . . .
H9 H 0.7213 0.1072 -0.2373 0.041 Uiso 1 1 calc R . .
C10 C 0.8624(6) 0.1717(2) -0.1747(3) 0.0584(13) Uani 1 1 d . . .
H10A H 0.9432 0.1409 -0.1828 0.088 Uiso 1 1 calc R . .
H10B H 0.8705 0.1946 -0.1187 0.088 Uiso 1 1 calc R . .
H10C H 0.8599 0.2075 -0.2196 0.088 Uiso 1 1 calc R . .
C11 C 0.5958(6) 0.1732(2) -0.1674(3) 0.0592(14) Uani 1 1 d . . .
H11A H 0.5126 0.1431 -0.1706 0.089 Uiso 1 1 calc R . .
H11B H 0.5901 0.2087 -0.2126 0.089 Uiso 1 1 calc R . .
H11C H 0.6003 0.1964 -0.1116 0.089 Uiso 1 1 calc R . .
C12 C 0.7399(3) -0.00212(17) -0.1388(2) 0.0231(7) Uani 1 1 d . . .
C13 C 0.7403(4) -0.02688(19) -0.2311(2) 0.0337(8) Uani 1 1 d . . .
H13A H 0.7354 0.0138 -0.2693 0.051 Uiso 1 1 calc R . .
H13B H 0.6591 -0.0572 -0.2419 0.051 Uiso 1 1 calc R . .
H13C H 0.8266 -0.0531 -0.2416 0.051 Uiso 1 1 calc R . .
C14 C 0.7456(4) -0.04000(17) -0.0646(2) 0.0242(7) Uani 1 1 d . . .
C15 C 0.7541(5) -0.11846(19) -0.0496(3) 0.0409(10) Uani 1 1 d . . .
H15A H 0.7561 -0.1279 0.0119 0.061 Uiso 1 1 calc R . .
H15B H 0.8396 -0.1369 -0.0752 0.061 Uiso 1 1 calc R . .
H15C H 0.6721 -0.1413 -0.0759 0.061 Uiso 1 1 calc R . .
C16 C 0.8544(4) 0.1116(2) 0.3565(3) 0.0389(10) Uani 1 1 d . . .
H16A H 0.8422 0.0603 0.3503 0.047 Uiso 1 1 calc R . .
H16B H 0.8488 0.1322 0.2985 0.047 Uiso 1 1 calc R . .
C17 C 1.0016(5) 0.1257(2) 0.3940(3) 0.0501(12) Uani 1 1 d . . .
H17A H 1.0721 0.1052 0.3566 0.075 Uiso 1 1 calc R . .
H17B H 1.0098 0.1045 0.4509 0.075 Uiso 1 1 calc R . .
H17C H 1.0168 0.1764 0.3984 0.075 Uiso 1 1 calc R . .
C18 C 0.7394(4) 0.11427(19) 0.5022(2) 0.0309(8) Uani 1 1 d . . .
H18A H 0.6589 0.1337 0.5335 0.037 Uiso 1 1 calc R . .
H18B H 0.8262 0.1327 0.5296 0.037 Uiso 1 1 calc R . .
C19 C 0.7382(5) 0.0331(2) 0.5115(3) 0.0458(11) Uani 1 1 d . . .
H19A H 0.7438 0.0206 0.5721 0.069 Uiso 1 1 calc R . .
H19B H 0.8188 0.0133 0.4819 0.069 Uiso 1 1 calc R . .
H19C H 0.6514 0.0144 0.4862 0.069 Uiso 1 1 calc R . .
C20 C 0.5943(4) 0.1149(2) 0.3629(2) 0.0356(9) Uani 1 1 d . . .
H20A H 0.5916 0.1346 0.3044 0.043 Uiso 1 1 calc R . .
H20B H 0.5985 0.0632 0.3575 0.043 Uiso 1 1 calc R . .
C21 C 0.4579(4) 0.1342(2) 0.4067(3) 0.0428(10) Uani 1 1 d . . .
H21A H 0.3783 0.1157 0.3735 0.064 Uiso 1 1 calc R . .
H21B H 0.4503 0.1853 0.4107 0.064 Uiso 1 1 calc R . .
H21C H 0.4578 0.1139 0.4643 0.064 Uiso 1 1 calc R . .
C22 C 0.7371(4) 0.22173(17) 0.4140(2) 0.0272(8) Uani 1 1 d . . .
H22A H 0.6585 0.2381 0.4493 0.033 Uiso 1 1 calc R . .
H22B H 0.8254 0.2355 0.4436 0.033 Uiso 1 1 calc R . .
C23 C 0.7289(5) 0.2596(2) 0.3267(3) 0.0379(9) Uani 1 1 d . . .
H23A H 0.7335 0.3103 0.3357 0.057 Uiso 1 1 calc R . .
H23B H 0.6404 0.2476 0.2976 0.057 Uiso 1 1 calc R . .
H23C H 0.8075 0.2447 0.2916 0.057 Uiso 1 1 calc R . .

loop_
_atom_site_aniso_label
_atom_site_aniso_U_11
_atom_site_aniso_U_22
_atom_site_aniso_U_33
_atom_site_aniso_U_23
_atom_site_aniso_U_13
_atom_site_aniso_U_12
Cu1 0.0586(3) 0.0175(2) 0.0267(3) -0.00425(18) -0.0007(2) 0.0004(2)
S1 0.0386(5) 0.0230(4) 0.0374(5) -0.0064(4) 0.0008(4) 0.0049(4)
S2 0.0386(5) 0.0224(4) 0.0407(5) -0.0079(4) -0.0023(4) -0.0039(4)
N1 0.044(2) 0.0255(16) 0.044(2) -0.0038(14) 0.0003(16) -0.0021(15)
N2 0.047(2) 0.0300(18) 0.046(2) -0.0085(15) 0.0017(16) 0.0036(15)
N3 0.0335(16) 0.0169(13) 0.0206(14) -0.0010(11) 0.0008(12) -0.0001(11)
N4 0.0368(17) 0.0153(13) 0.0192(14) -0.0014(11) -0.0017(12) -0.0005(11)
N5 0.0459(19) 0.0168(13) 0.0197(14) -0.0039(11) -0.0007(13) 0.0013(12)
C1 0.039(2) 0.0205(16) 0.0198(16) -0.0021(13) 0.0005(14) -0.0013(14)
C2 0.037(2) 0.0207(16) 0.0199(16) 0.0006(13) 0.0001(14) 0.0008(14)
C3 0.033(2) 0.0280(19) 0.0247(17) -0.0013(14) -0.0021(15) -0.0030(15)
C4 0.034(2) 0.0267(19) 0.0244(18) 0.0004(14) 0.0010(15) 0.0037(15)
C5 0.036(2) 0.0166(15) 0.0230(17) -0.0023(13) -0.0008(14) -0.0003(14)
C6 0.044(2) 0.0200(16) 0.0212(17) 0.0028(13) -0.0002(15) 0.0009(15)
C7 0.044(3) 0.104(4) 0.050(3) 0.036(3) -0.012(2) -0.005(3)
C8 0.053(3) 0.079(4) 0.042(3) 0.025(2) 0.019(2) 0.017(3)
C9 0.059(3) 0.0224(18) 0.0202(17) 0.0008(14) -0.0003(16) 0.0034(17)
C10 0.084(4) 0.044(3) 0.048(3) 0.012(2) 0.005(3) -0.021(2)
C11 0.088(4) 0.052(3) 0.038(2) 0.009(2) -0.006(2) 0.032(3)
C12 0.0232(17) 0.0205(16) 0.0255(17) -0.0068(13) -0.0015(13) -0.0005(13)
C13 0.049(2) 0.0258(18) 0.0258(19) -0.0098(15) -0.0021(16) 0.0038(17)
C14 0.0297(18) 0.0142(15) 0.0287(18) -0.0070(13) 0.0032(14) 0.0007(13)
C15 0.067(3) 0.0155(17) 0.040(2) -0.0054(16) 0.001(2) 0.0025(17)
C16 0.057(3) 0.028(2) 0.032(2) -0.0059(16) 0.0119(19) 0.0100(18)
C17 0.054(3) 0.038(2) 0.059(3) -0.007(2) 0.023(2) 0.010(2)
C18 0.045(2) 0.0272(18) 0.0201(17) 0.0014(14) -0.0002(15) -0.0030(16)
C19 0.069(3) 0.030(2) 0.039(2) 0.0128(18) -0.003(2) -0.003(2)
C20 0.058(3) 0.0242(18) 0.0241(18) -0.0042(14) -0.0105(17) -0.0081(17)
C21 0.042(2) 0.040(2) 0.046(2) -0.0066(19) -0.0113(19) -0.0112(19)
C22 0.037(2) 0.0152(16) 0.0293(19) -0.0049(13) 0.0015(15) -0.0010(14)
C23 0.049(2) 0.0243(19) 0.041(2) 0.0059(16) -0.0001(18) 0.0007(17)

loop_
_atom_type_symbol
_atom_type_description
_atom_type_scat_dispersion_real
_atom_type_scat_dispersion_imag
_atom_type_scat_source
C C 0.0033 0.0016 'International Tables Vol C Tables 4.2.6.8 and 6.1.1.4'
H H 0.0000 0.0000 'International Tables Vol C Tables 4.2.6.8 and 6.1.1.4'
N N 0.0061 0.0033 'International Tables Vol C Tables 4.2.6.8 and 6.1.1.4'
S S 0.1246 0.1234 'International Tables Vol C Tables 4.2.6.8 and 6.1.1.4'
Cu Cu 0.3201 1.2651 'International Tables Vol C Tables 4.2.6.8 and 6.1.1.4'

loop_
_geom_angle_atom_site_label_1
_geom_angle_atom_site_label_2
_geom_angle_atom_site_label_3
_geom_angle
_geom_angle_site_symmetry_1
_geom_angle_site_symmetry_3
_geom_angle_publ_flag
C5 Cu1 S1 132.38(11) . . ?
C5 Cu1 S2 132.73(11) . . ?
S1 Cu1 S2 94.71(4) . . ?
C2 S1 Cu1 97.26(13) . . ?
C1 S2 Cu1 97.25(13) . . ?
C5 N3 C12 111.8(3) . . ?
C5 N3 C9 124.7(3) . . ?
C12 N3 C9 123.5(3) . . ?
C5 N4 C14 111.2(3) . . ?
C5 N4 C6 124.6(3) . . ?
C14 N4 C6 124.2(3) . . ?
C16 N5 C18 111.2(3) . . ?
C16 N5 C22 111.0(3) . . ?
C18 N5 C22 105.7(2) . . ?
C16 N5 C20 106.4(3) . . ?
C18 N5 C20 111.2(3) . . ?
C22 N5 C20 111.3(3) . . ?
C2 C1 C3 118.4(3) . . ?
C2 C1 S2 124.9(3) . . ?
C3 C1 S2 116.7(3) . . ?
C1 C2 C4 119.3(3) . . ?
C1 C2 S1 124.6(3) . . ?
C4 C2 S1 116.1(3) . . ?
N2 C3 C1 177.5(4) . . ?
N1 C4 C2 177.7(4) . . ?
N4 C5 N3 103.7(3) . . ?
N4 C5 Cu1 127.7(2) . . ?
N3 C5 Cu1 128.5(2) . . ?
N4 C6 C8 112.3(3) . . ?
N4 C6 C7 109.6(3) . . ?
C8 C6 C7 112.6(4) . . ?
N4 C6 H6 107.4 . . ?
C8 C6 H6 107.4 . . ?
C7 C6 H6 107.4 . . ?
C6 C7 H7A 109.5 . . ?
C6 C7 H7B 109.5 . . ?
H7A C7 H7B 109.5 . . ?
C6 C7 H7C 109.5 . . ?
H7A C7 H7C 109.5 . . ?
H7B C7 H7C 109.5 . . ?
C6 C8 H8A 109.5 . . ?
C6 C8 H8B 109.5 . . ?
H8A C8 H8B 109.5 . . ?
C6 C8 H8C 109.5 . . ?
H8A C8 H8C 109.5 . . ?
H8B C8 H8C 109.5 . . ?
N3 C9 C10 110.7(3) . . ?
N3 C9 C11 111.1(3) . . ?
C10 C9 C11 112.8(4) . . ?
N3 C9 H9 107.3 . . ?
C10 C9 H9 107.3 . . ?
C11 C9 H9 107.3 . . ?
C9 C10 H10A 109.5 . . ?
C9 C10 H10B 109.5 . . ?
H10A C10 H10B 109.5 . . ?
C9 C10 H10C 109.5 . . ?
H10A C10 H10C 109.5 . . ?
H10B C10 H10C 109.5 . . ?
C9 C11 H11A 109.5 . . ?
C9 C11 H11B 109.5 . . ?
H11A C11 H11B 109.5 . . ?
C9 C11 H11C 109.5 . . ?
H11A C11 H11C 109.5 . . ?
H11B C11 H11C 109.5 . . ?
C14 C12 N3 106.8(3) . . ?
C14 C12 C13 129.9(3) . . ?
N3 C12 C13 123.3(3) . . ?
C12 C13 H13A 109.5 . . ?
C12 C13 H13B 109.5 . . ?
H13A C13 H13B 109.5 . . ?
C12 C13 H13C 109.5 . . ?
H13A C13 H13C 109.5 . . ?
H13B C13 H13C 109.5 . . ?
C12 C14 N4 106.5(3) . . ?
C12 C14 C15 130.8(3) . . ?
N4 C14 C15 122.6(3) . . ?
C14 C15 H15A 109.5 . . ?
C14 C15 H15B 109.5 . . ?
H15A C15 H15B 109.5 . . ?
C14 C15 H15C 109.5 . . ?
H15A C15 H15C 109.5 . . ?
H15B C15 H15C 109.5 . . ?
C17 C16 N5 115.6(3) . . ?
C17 C16 H16A 108.4 . . ?
N5 C16 H16A 108.4 . . ?
C17 C16 H16B 108.4 . . ?
N5 C16 H16B 108.4 . . ?
H16A C16 H16B 107.4 . . ?
C16 C17 H17A 109.5 . . ?
C16 C17 H17B 109.5 . . ?
H17A C17 H17B 109.5 . . ?
C16 C17 H17C 109.5 . . ?
H17A C17 H17C 109.5 . . ?
H17B C17 H17C 109.5 . . ?
N5 C18 C19 114.1(3) . . ?
N5 C18 H18A 108.7 . . ?
C19 C18 H18A 108.7 . . ?
N5 C18 H18B 108.7 . . ?
C19 C18 H18B 108.7 . . ?
H18A C18 H18B 107.6 . . ?
C18 C19 H19A 109.5 . . ?
C18 C19 H19B 109.5 . . ?
H19A C19 H19B 109.5 . . ?
C18 C19 H19C 109.5 . . ?
H19A C19 H19C 109.5 . . ?
H19B C19 H19C 109.5 . . ?
C21 C20 N5 115.6(3) . . ?
C21 C20 H20A 108.4 . . ?
N5 C20 H20A 108.4 . . ?
C21 C20 H20B 108.4 . . ?
N5 C20 H20B 108.4 . . ?
H20A C20 H20B 107.4 . . ?
C20 C21 H21A 109.5 . . ?
C20 C21 H21B 109.5 . . ?
H21A C21 H21B 109.5 . . ?
C20 C21 H21C 109.5 . . ?
H21A C21 H21C 109.5 . . ?
H21B C21 H21C 109.5 . . ?
C23 C22 N5 114.7(3) . . ?
C23 C22 H22A 108.6 . . ?
N5 C22 H22A 108.6 . . ?
C23 C22 H22B 108.6 . . ?
N5 C22 H22B 108.6 . . ?
H22A C22 H22B 107.6 . . ?
C22 C23 H23A 109.5 . . ?
C22 C23 H23B 109.5 . . ?
H23A C23 H23B 109.5 . . ?
C22 C23 H23C 109.5 . . ?
H23A C23 H23C 109.5 . . ?
H23B C23 H23C 109.5 . . ?

loop_
_geom_bond_atom_site_label_1
_geom_bond_atom_site_label_2
_geom_bond_distance
_geom_bond_site_symmetry_2
_geom_bond_publ_flag
Cu1 C5 1.932(3) . ?
Cu1 S1 2.2587(12) . ?
Cu1 S2 2.2661(12) . ?
S1 C2 1.744(4) . ?
S2 C1 1.733(4) . ?
N1 C4 1.131(4) . ?
N2 C3 1.135(5) . ?
N3 C5 1.361(4) . ?
N3 C12 1.382(4) . ?
N3 C9 1.481(4) . ?
N4 C5 1.357(4) . ?
N4 C14 1.400(4) . ?
N4 C6 1.476(4) . ?
N5 C16 1.512(5) . ?
N5 C18 1.515(4) . ?
N5 C22 1.523(4) . ?
N5 C20 1.529(5) . ?
C1 C2 1.347(5) . ?
C1 C3 1.458(5) . ?
C2 C4 1.456(5) . ?
C6 C8 1.483(5) . ?
C6 C7 1.506(6) . ?
C6 H6 0.9800 . ?
C7 H7A 0.9600 . ?
C7 H7B 0.9600 . ?
C7 H7C 0.9600 . ?
C8 H8A 0.9600 . ?
C8 H8B 0.9600 . ?
C8 H8C 0.9600 . ?
C9 C10 1.496(6) . ?
C9 C11 1.502(6) . ?
C9 H9 0.9800 . ?
C10 H10A 0.9600 . ?
C10 H10B 0.9600 . ?
C10 H10C 0.9600 . ?
C11 H11A 0.9600 . ?
C11 H11B 0.9600 . ?
C11 H11C 0.9600 . ?
C12 C14 1.341(5) . ?
C12 C13 1.489(5) . ?
C13 H13A 0.9600 . ?
C13 H13B 0.9600 . ?
C13 H13C 0.9600 . ?
C14 C15 1.486(5) . ?
C15 H15A 0.9600 . ?
C15 H15B 0.9600 . ?
C15 H15C 0.9600 . ?
C16 C17 1.506(6) . ?
C16 H16A 0.9700 . ?
C16 H16B 0.9700 . ?
C17 H17A 0.9600 . ?
C17 H17B 0.9600 . ?
C17 H17C 0.9600 . ?
C18 C19 1.523(5) . ?
C18 H18A 0.9700 . ?
C18 H18B 0.9700 . ?
C19 H19A 0.9600 . ?
C19 H19B 0.9600 . ?
C19 H19C 0.9600 . ?
C20 C21 1.495(6) . ?
C20 H20A 0.9700 . ?
C20 H20B 0.9700 . ?
C21 H21A 0.9600 . ?
C21 H21B 0.9600 . ?
C21 H21C 0.9600 . ?
C22 C23 1.515(5) . ?
C22 H22A 0.9700 . ?
C22 H22B 0.9700 . ?
C23 H23A 0.9600 . ?
C23 H23B 0.9600 . ?
C23 H23C 0.9600 . ?

loop_
_geom_torsion_atom_site_label_1
_geom_torsion_atom_site_label_2
_geom_torsion_atom_site_label_3
_geom_torsion_atom_site_label_4
_geom_torsion
_geom_torsion_site_symmetry_1
_geom_torsion_site_symmetry_2
_geom_torsion_site_symmetry_3
_geom_torsion_site_symmetry_4
_geom_torsion_publ_flag
C5 Cu1 S1 C2 165.82(17) . . . . ?
S2 Cu1 S1 C2 -9.62(12) . . . . ?
C5 Cu1 S2 C1 -165.78(18) . . . . ?
S1 Cu1 S2 C1 9.64(12) . . . . ?
Cu1 S2 C1 C2 -7.9(3) . . . . ?
Cu1 S2 C1 C3 171.4(2) . . . . ?
C3 C1 C2 C4 -0.8(5) . . . . ?
S2 C1 C2 C4 178.5(3) . . . . ?
C3 C1 C2 S1 -179.3(3) . . . . ?
S2 C1 C2 S1 0.0(5) . . . . ?
Cu1 S1 C2 C1 7.9(3) . . . . ?
Cu1 S1 C2 C4 -170.6(2) . . . . ?
C2 C1 C3 N2 127(9) . . . . ?
S2 C1 C3 N2 -52(9) . . . . ?
C1 C2 C4 N1 -105(10) . . . . ?
S1 C2 C4 N1 74(10) . . . . ?
C14 N4 C5 N3 0.9(4) . . . . ?
C6 N4 C5 N3 178.3(3) . . . . ?
C14 N4 C5 Cu1 -177.3(3) . . . . ?
C6 N4 C5 Cu1 0.1(5) . . . . ?
C12 N3 C5 N4 -0.9(4) . . . . ?
C9 N3 C5 N4 -179.6(3) . . . . ?
C12 N3 C5 Cu1 177.3(3) . . . . ?
C9 N3 C5 Cu1 -1.5(5) . . . . ?
S1 Cu1 C5 N4 88.3(3) . . . . ?
S2 Cu1 C5 N4 -97.8(3) . . . . ?
S1 Cu1 C5 N3 -89.4(3) . . . . ?
S2 Cu1 C5 N3 84.4(3) . . . . ?
C5 N4 C6 C8 54.0(5) . . . . ?
C14 N4 C6 C8 -128.9(4) . . . . ?
C5 N4 C6 C7 -71.9(5) . . . . ?
C14 N4 C6 C7 105.2(4) . . . . ?
C5 N3 C9 C10 66.2(5) . . . . ?
C12 N3 C9 C10 -112.4(4) . . . . ?
C5 N3 C9 C11 -59.9(5) . . . . ?
C12 N3 C9 C11 121.5(4) . . . . ?
C5 N3 C12 C14 0.5(4) . . . . ?
C9 N3 C12 C14 179.3(3) . . . . ?
C5 N3 C12 C13 -179.2(3) . . . . ?
C9 N3 C12 C13 -0.4(5) . . . . ?
N3 C12 C14 N4 0.0(4) . . . . ?
C13 C12 C14 N4 179.8(3) . . . . ?
N3 C12 C14 C15 -179.8(4) . . . . ?
C13 C12 C14 C15 -0.1(7) . . . . ?
C5 N4 C14 C12 -0.6(4) . . . . ?
C6 N4 C14 C12 -178.0(3) . . . . ?
C5 N4 C14 C15 179.2(3) . . . . ?
C6 N4 C14 C15 1.8(5) . . . . ?
C18 N5 C16 C17 -54.3(4) . . . . ?
C22 N5 C16 C17 63.1(4) . . . . ?
C20 N5 C16 C17 -175.6(3) . . . . ?
C16 N5 C18 C19 -58.3(4) . . . . ?
C22 N5 C18 C19 -178.9(3) . . . . ?
C20 N5 C18 C19 60.1(4) . . . . ?
C16 N5 C20 C21 176.8(3) . . . . ?
C18 N5 C20 C21 55.5(4) . . . . ?
C22 N5 C20 C21 -62.1(4) . . . . ?
C16 N5 C22 C23 59.9(4) . . . . ?
C18 N5 C22 C23 -179.3(3) . . . . ?
C20 N5 C22 C23 -58.4(4) . . . . ?
